data_4087238
loop_
_publ_author_name
'Zhang, Yin'
'Zhang, Jie'
'Hong, Qianquan'
'Weng, Linhong'
'Zhou, Xigeng'

_publ_section_title
;
 Reactivity of Homoleptic Dianionic \b-Diketiminato-Supported Yttrium
 Complexes toward CS2: Construction of Neutral or Anionic
 Dihydropyridinethione
;
_journal_name_full Organometallics
_journal_paper_doi 10.1021/acs.organomet.6b00941
_journal_year 2017
_chemical_formula_sum 'C74 H116 N5 Y'
_chemical_formula_weight 1164.63
_chemical_name_systematic
; 
 ? 
;
_space_group_IT_number 56
_symmetry_cell_setting orthorhombic
_symmetry_space_group_name_Hall '-P 2ab 2ac'
_symmetry_space_group_name_H-M 'P c c n'
_atom_sites_solution_hydrogens geom
_atom_sites_solution_primary direct
_atom_sites_solution_secondary difmap
_audit_creation_method SHELXL-97
_cell_angle_alpha 90.00
_cell_angle_beta 90.00
_cell_angle_gamma 90.00
_cell_formula_units_Z 4
_cell_length_a 16.020(7)
_cell_length_b 18.329(8)
_cell_length_c 24.614(11)
_cell_measurement_reflns_used 2355
_cell_measurement_temperature 293(2)
_cell_measurement_theta_max 25.43
_cell_measurement_theta_min 2.36
_cell_volume 7227(6)
_computing_cell_refinement 'Bruker SAINT'
_computing_data_collection 'Bruker APEX2'
_computing_data_reduction 'Bruker SAINT'
_computing_molecular_graphics 'Bruker SHELXTL'
_computing_publication_material 'Bruker SHELXTL'
_computing_structure_refinement 'SHELXL-97 (Sheldrick, 2008)'
_computing_structure_solution 'SHELXS-97 (Sheldrick, 2008)'
_diffrn_ambient_temperature 293(2)
_diffrn_measured_fraction_theta_full 0.993
_diffrn_measured_fraction_theta_max 0.993
_diffrn_measurement_device_type 'Bruker APEX-II CCD'
_diffrn_measurement_method '\f and \w scans'
_diffrn_radiation_monochromator graphite
_diffrn_radiation_source 'fine-focus sealed tube'
_diffrn_radiation_type MoK\a
_diffrn_radiation_wavelength 0.71073
_diffrn_reflns_av_R_equivalents 0.0830
_diffrn_reflns_av_sigmaI/netI 0.1235
_diffrn_reflns_limit_h_max 18
_diffrn_reflns_limit_h_min -13
_diffrn_reflns_limit_k_max 11
_diffrn_reflns_limit_k_min -21
_diffrn_reflns_limit_l_max 29
_diffrn_reflns_limit_l_min -29
_diffrn_reflns_number 16056
_diffrn_reflns_theta_full 25.09
_diffrn_reflns_theta_max 25.09
_diffrn_reflns_theta_min 1.65
_exptl_absorpt_coefficient_mu 0.848
_exptl_absorpt_correction_T_max 0.7850
_exptl_absorpt_correction_T_min 0.6765
_exptl_absorpt_correction_type multi-scan
_exptl_absorpt_process_details sadabs
_exptl_crystal_colour yellow
_exptl_crystal_density_diffrn 1.070
_exptl_crystal_density_method 'not measured'
_exptl_crystal_description block
_exptl_crystal_F_000 2536
_exptl_crystal_size_max 0.50
_exptl_crystal_size_mid 0.40
_exptl_crystal_size_min 0.30
_refine_diff_density_max 0.468
_refine_diff_density_min -0.494
_refine_diff_density_rms 0.060
_refine_ls_extinction_method none
_refine_ls_goodness_of_fit_ref 1.006
_refine_ls_hydrogen_treatment constr
_refine_ls_matrix_type full
_refine_ls_number_parameters 363
_refine_ls_number_reflns 6382
_refine_ls_number_restraints 1
_refine_ls_restrained_S_all 1.009
_refine_ls_R_factor_all 0.1604
_refine_ls_R_factor_gt 0.0677
_refine_ls_shift/su_max 0.000
_refine_ls_shift/su_mean 0.000
_refine_ls_structure_factor_coef Fsqd
_refine_ls_weighting_details 'calc w=1/[\s^2^(Fo^2^)+(0.0600P)^2^+5.0000P] where P=(Fo^2^+2Fc^2^)/3'
_refine_ls_weighting_scheme calc
_refine_ls_wR_factor_gt 0.1383
_refine_ls_wR_factor_ref 0.1762
_reflns_number_gt 3075
_reflns_number_total 6382
_reflns_threshold_expression >2sigma(I)
_cod_data_source_file om6b00941_si_002.cif
_cod_data_source_block 4
_cod_depositor_comments
;
The following automatic conversions were performed:

'_symmetry_cell_setting' value 'Orthorhombic' changed to
'orthorhombic' according to
/home/data/users/saulius/crontab/automatic-downloads/rss-feeds/ACS/lib/dictionaries/cif_core.dic
dictionary named 'cif_core.dic' version 2.4.2 from 2011-04-26.

Automatic conversion script
Id: cif_fix_values 4973 2017-02-22 13:04:09Z antanas 
;
_cod_original_sg_symbol_H-M Pccn
_cod_database_code 4087238

loop_
_symmetry_equiv_pos_as_xyz
'x, y, z'
'-x+1/2, -y+1/2, z'
'-x, y+1/2, -z+1/2'
'x+1/2, -y, -z+1/2'
'-x, -y, -z'
'x-1/2, y-1/2, -z'
'x, -y-1/2, z-1/2'
'-x-1/2, y, z-1/2'

loop_
_atom_site_label
_atom_site_type_symbol
_atom_site_fract_x
_atom_site_fract_y
_atom_site_fract_z
_atom_site_U_iso_or_equiv
_atom_site_adp_type
_atom_site_occupancy
_atom_site_symmetry_multiplicity
_atom_site_calc_flag
_atom_site_refinement_flags
Y1 Y 0.7500 0.2500 0.09915(2) 0.0396(2) Uani 1 2 d S
N1 N 0.8687(2) 0.2547(2) 0.14663(16) 0.0544(10) Uani 1 1 d .
N2 N 0.7872(3) 0.1432(2) 0.05906(15) 0.0470(10) Uani 1 1 d .
N3 N 0.7500 0.7500 0.2402(3) 0.0814(19) Uani 1 2 d S
C1 C 0.9188(3) 0.2099(3) 0.0576(2) 0.0633(15) Uani 1 1 d .
H1A H 0.9388 0.2462 0.0315 0.076 Uiso 1 1 calc R
C2 C 0.9351(4) 0.2342(3) 0.1143(3) 0.0703(17) Uani 1 1 d .
C3 C 1.0167(4) 0.2380(4) 0.1286(3) 0.122(3) Uani 1 1 d .
H3A H 1.0317 0.2555 0.1627 0.146 Uiso 1 1 calc R
H3B H 1.0578 0.2230 0.1044 0.146 Uiso 1 1 calc R
C4 C 0.8905(3) 0.2805(3) 0.2000(2) 0.0643(16) Uani 1 1 d .
C5 C 0.9134(4) 0.3534(3) 0.2073(2) 0.0720(17) Uani 1 1 d .
C6 C 0.9342(4) 0.3770(4) 0.2593(3) 0.096(2) Uani 1 1 d .
H6A H 0.9509 0.4251 0.2645 0.115 Uiso 1 1 calc R
C7 C 0.9307(5) 0.3314(4) 0.3025(3) 0.120(3) Uani 1 1 d .
H7A H 0.9438 0.3486 0.3370 0.144 Uiso 1 1 calc R
C8 C 0.9077(5) 0.2601(4) 0.2954(3) 0.114(3) Uani 1 1 d .
H8A H 0.9049 0.2292 0.3253 0.137 Uiso 1 1 calc R
C9 C 0.8885(4) 0.2333(3) 0.2443(3) 0.086(2) Uani 1 1 d .
C10 C 0.9183(4) 0.4071(3) 0.1606(2) 0.0785(18) Uani 1 1 d .
H10A H 0.9067 0.3801 0.1271 0.094 Uiso 1 1 calc R
C11 C 1.0058(5) 0.4419(4) 0.1545(3) 0.136(3) Uani 1 1 d .
H11A H 1.0047 0.4776 0.1260 0.205 Uiso 1 1 calc R
H11B H 1.0458 0.4046 0.1457 0.205 Uiso 1 1 calc R
H11C H 1.0214 0.4649 0.1881 0.205 Uiso 1 1 calc R
C12 C 0.8525(5) 0.4655(3) 0.1659(3) 0.113(3) Uani 1 1 d .
H12A H 0.7986 0.4431 0.1699 0.170 Uiso 1 1 calc R
H12B H 0.8527 0.4956 0.1340 0.170 Uiso 1 1 calc R
H12C H 0.8641 0.4949 0.1973 0.170 Uiso 1 1 calc R
C13 C 0.8697(6) 0.1525(3) 0.2366(3) 0.103(3) Uani 1 1 d .
H13A H 0.8511 0.1449 0.1991 0.123 Uiso 1 1 calc R
C14 C 0.9471(7) 0.1070(4) 0.2459(4) 0.200(6) Uani 1 1 d .
H14A H 0.9344 0.0565 0.2397 0.301 Uiso 1 1 calc R
H14B H 0.9657 0.1133 0.2827 0.301 Uiso 1 1 calc R
H14C H 0.9902 0.1223 0.2214 0.301 Uiso 1 1 calc R
C15 C 0.8015(7) 0.1266(4) 0.2742(4) 0.163(4) Uani 1 1 d .
H15A H 0.7914 0.0757 0.2681 0.245 Uiso 1 1 calc R
H15B H 0.7514 0.1537 0.2672 0.245 Uiso 1 1 calc R
H15C H 0.8185 0.1341 0.3112 0.245 Uiso 1 1 calc R
C16 C 0.8600(3) 0.1663(3) 0.0349(2) 0.0571(14) Uani 1 1 d .
C17 C 0.8743(4) 0.1457(3) -0.0239(2) 0.087(2) Uani 1 1 d .
H17A H 0.9225 0.1148 -0.0265 0.130 Uiso 1 1 calc R
H17B H 0.8832 0.1891 -0.0450 0.130 Uiso 1 1 calc R
H17C H 0.8263 0.1202 -0.0375 0.130 Uiso 1 1 calc R
C18 C 0.7591(4) 0.0726(2) 0.04378(18) 0.0510(13) Uani 1 1 d .
C19 C 0.8045(4) 0.0111(3) 0.0617(2) 0.0646(15) Uani 1 1 d .
C20 C 0.7803(4) -0.0578(3) 0.0435(3) 0.087(2) Uani 1 1 d .
H20A H 0.8108 -0.0984 0.0544 0.104 Uiso 1 1 calc R
C21 C 0.7131(5) -0.0672(4) 0.0100(3) 0.098(2) Uani 1 1 d .
H21A H 0.6996 -0.1133 -0.0030 0.118 Uiso 1 1 calc R
C22 C 0.6662(4) -0.0083(3) -0.0042(2) 0.0820(19) Uani 1 1 d .
H22A H 0.6183 -0.0152 -0.0249 0.098 Uiso 1 1 calc R
C23 C 0.6881(4) 0.0615(3) 0.0113(2) 0.0608(15) Uani 1 1 d .
C24 C 0.8768(4) 0.0173(3) 0.1010(3) 0.0807(18) Uani 1 1 d .
H24A H 0.8766 0.0670 0.1157 0.097 Uiso 1 1 calc R
C25 C 0.9616(5) 0.0050(5) 0.0729(4) 0.148(3) Uani 1 1 d .
H25A H 0.9680 0.0394 0.0437 0.222 Uiso 1 1 calc R
H25B H 0.9639 -0.0437 0.0586 0.222 Uiso 1 1 calc R
H25C H 1.0058 0.0117 0.0987 0.222 Uiso 1 1 calc R
C26 C 0.8680(4) -0.0361(4) 0.1494(3) 0.109(2) Uani 1 1 d .
H26A H 0.8161 -0.0273 0.1677 0.163 Uiso 1 1 calc R
H26B H 0.9134 -0.0287 0.1742 0.163 Uiso 1 1 calc R
H26C H 0.8692 -0.0854 0.1362 0.163 Uiso 1 1 calc R
C27 C 0.6352(4) 0.1244(3) -0.0077(3) 0.0789(18) Uani 1 1 d .
H27A H 0.6524 0.1681 0.0123 0.095 Uiso 1 1 calc R
C28 C 0.6456(5) 0.1396(5) -0.0681(3) 0.149(3) Uani 1 1 d .
H28A H 0.7033 0.1490 -0.0759 0.224 Uiso 1 1 calc R
H28B H 0.6128 0.1813 -0.0780 0.224 Uiso 1 1 calc R
H28C H 0.6272 0.0979 -0.0885 0.224 Uiso 1 1 calc R
C29 C 0.5423(4) 0.1119(4) 0.0028(3) 0.104(2) Uani 1 1 d .
H29A H 0.5332 0.1047 0.0409 0.155 Uiso 1 1 calc R
H29B H 0.5242 0.0694 -0.0168 0.155 Uiso 1 1 calc R
H29C H 0.5112 0.1536 -0.0093 0.155 Uiso 1 1 calc R
C30 C 0.6735(3) 0.7634(3) 0.2051(3) 0.0811(18) Uani 1 1 d .
H30A H 0.6617 0.7189 0.1851 0.097 Uiso 1 1 calc R
H30B H 0.6264 0.7723 0.2290 0.097 Uiso 1 1 calc R
C31 C 0.6779(4) 0.8251(3) 0.1649(3) 0.095(2) Uani 1 1 d .
H31A H 0.7296 0.8217 0.1446 0.114 Uiso 1 1 calc R
H31B H 0.6779 0.8711 0.1843 0.114 Uiso 1 1 calc R
C32 C 0.6042(4) 0.8234(4) 0.1255(3) 0.104(2) Uani 1 1 d .
H32A H 0.5528 0.8219 0.1462 0.125 Uiso 1 1 calc R
H32B H 0.6042 0.8682 0.1045 0.125 Uiso 1 1 calc R
C33 C 0.6055(6) 0.7608(4) 0.0877(3) 0.138(3) Uani 1 1 d .
H33A H 0.5570 0.7625 0.0648 0.207 Uiso 1 1 calc R
H33B H 0.6054 0.7161 0.1080 0.207 Uiso 1 1 calc R
H33C H 0.6548 0.7630 0.0656 0.207 Uiso 1 1 calc R
C34 C 0.7723(4) 0.8168(4) 0.2744(3) 0.105(2) Uani 1 1 d .
H34A H 0.8212 0.8049 0.2959 0.127 Uiso 1 1 calc R
H34B H 0.7880 0.8559 0.2499 0.127 Uiso 1 1 calc R
C35 C 0.7064(5) 0.8455(6) 0.3122(3) 0.156(4) Uani 1 1 d .
H35A H 0.6921 0.8085 0.3388 0.187 Uiso 1 1 calc R
H35B H 0.6564 0.8575 0.2918 0.187 Uiso 1 1 calc R
C36 C 0.7403(6) 0.9159(7) 0.3420(4) 0.200(6) Uani 1 1 d U
H36A H 0.7826 0.9013 0.3680 0.240 Uiso 1 1 calc R
H36B H 0.7668 0.9473 0.3154 0.240 Uiso 1 1 calc R
C37 C 0.6798(7) 0.9551(7) 0.3687(5) 0.246(6) Uani 1 1 d U
H37A H 0.7046 0.9970 0.3856 0.369 Uiso 1 1 calc R
H37B H 0.6542 0.9249 0.3959 0.369 Uiso 1 1 calc R
H37C H 0.6382 0.9708 0.3431 0.369 Uiso 1 1 calc R

loop_
_atom_site_aniso_label
_atom_site_aniso_U_11
_atom_site_aniso_U_22
_atom_site_aniso_U_33
_atom_site_aniso_U_23
_atom_site_aniso_U_13
_atom_site_aniso_U_12
Y1 0.0404(3) 0.0344(3) 0.0440(4) 0.000 0.000 0.0025(4)
N1 0.059(2) 0.043(2) 0.062(3) -0.003(2) -0.012(2) 0.000(3)
N2 0.054(2) 0.037(2) 0.050(3) -0.007(2) -0.001(2) -0.002(2)
N3 0.067(4) 0.087(5) 0.091(5) 0.000 0.000 -0.003(5)
C1 0.064(4) 0.055(3) 0.072(4) 0.000(3) 0.005(3) 0.005(3)
C2 0.052(3) 0.054(4) 0.105(5) -0.008(3) -0.016(3) 0.005(3)
C3 0.058(4) 0.167(8) 0.140(6) -0.047(6) -0.025(4) 0.017(5)
C4 0.070(4) 0.056(3) 0.067(4) -0.004(3) -0.027(3) 0.000(3)
C5 0.087(4) 0.060(4) 0.069(4) -0.008(3) -0.031(3) -0.005(3)
C6 0.135(6) 0.065(4) 0.086(5) -0.007(4) -0.046(5) -0.014(4)
C7 0.179(8) 0.105(6) 0.076(5) -0.001(5) -0.062(5) -0.026(6)
C8 0.184(8) 0.085(5) 0.073(4) 0.022(4) -0.059(5) -0.027(5)
C9 0.120(6) 0.068(5) 0.070(4) 0.011(3) -0.042(4) -0.010(4)
C10 0.113(5) 0.059(4) 0.063(4) -0.003(3) -0.019(4) -0.024(4)
C11 0.139(7) 0.133(7) 0.137(7) -0.003(5) -0.002(6) -0.077(6)
C12 0.167(8) 0.070(5) 0.104(6) 0.007(4) -0.018(5) 0.028(5)
C13 0.163(8) 0.066(5) 0.079(5) 0.026(4) -0.054(5) -0.027(5)
C14 0.242(13) 0.069(6) 0.291(14) 0.004(7) -0.131(11) 0.016(7)
C15 0.230(11) 0.112(7) 0.146(8) 0.021(6) -0.039(8) -0.065(7)
C16 0.059(4) 0.050(3) 0.062(4) -0.002(3) 0.008(3) 0.001(3)
C17 0.094(5) 0.095(5) 0.071(4) -0.016(4) 0.030(4) -0.012(4)
C18 0.066(4) 0.041(3) 0.046(3) 0.000(2) 0.005(3) 0.004(3)
C19 0.081(4) 0.051(4) 0.061(4) -0.008(3) 0.002(3) 0.003(3)
C20 0.125(6) 0.043(4) 0.092(5) -0.005(4) -0.009(4) 0.014(4)
C21 0.150(7) 0.053(4) 0.091(5) -0.017(4) -0.015(5) -0.018(4)
C22 0.103(5) 0.062(4) 0.081(4) -0.007(4) -0.023(4) -0.019(4)
C23 0.077(4) 0.050(3) 0.055(3) -0.006(3) -0.009(3) -0.009(3)
C24 0.080(4) 0.060(4) 0.103(5) -0.004(4) -0.010(4) 0.016(3)
C25 0.102(6) 0.157(8) 0.184(9) 0.006(7) 0.021(6) 0.028(6)
C26 0.115(6) 0.092(5) 0.119(6) 0.014(5) -0.036(5) 0.018(4)
C27 0.082(5) 0.072(4) 0.082(5) -0.002(4) -0.032(4) -0.013(4)
C28 0.146(8) 0.172(8) 0.130(7) 0.072(6) -0.012(6) 0.004(6)
C29 0.088(5) 0.125(6) 0.098(5) -0.001(4) -0.027(4) -0.004(5)
C30 0.059(4) 0.090(5) 0.094(5) -0.001(4) -0.005(3) -0.001(4)
C31 0.094(5) 0.069(4) 0.123(6) 0.006(4) -0.011(5) 0.007(4)
C32 0.101(6) 0.083(5) 0.130(6) 0.018(5) -0.018(5) 0.020(4)
C33 0.176(9) 0.097(6) 0.142(7) -0.010(6) -0.065(6) 0.023(6)
C34 0.084(6) 0.123(6) 0.110(5) -0.028(5) 0.001(4) -0.011(4)
C35 0.082(6) 0.249(11) 0.138(7) -0.051(8) 0.018(6) 0.014(7)
C36 0.115(7) 0.278(13) 0.207(10) -0.172(10) 0.017(7) 0.002(8)
C37 0.197(13) 0.268(15) 0.273(15) -0.111(12) 0.025(11) 0.026(10)

loop_
_atom_type_symbol
_atom_type_description
_atom_type_scat_dispersion_real
_atom_type_scat_dispersion_imag
_atom_type_scat_source
C C 0.0033 0.0016 'International Tables Vol C Tables 4.2.6.8 and 6.1.1.4'
H H 0.0000 0.0000 'International Tables Vol C Tables 4.2.6.8 and 6.1.1.4'
N N 0.0061 0.0033 'International Tables Vol C Tables 4.2.6.8 and 6.1.1.4'
Y Y -2.7962 3.5667 'International Tables Vol C Tables 4.2.6.8 and 6.1.1.4'

loop_
_geom_angle_atom_site_label_1
_geom_angle_atom_site_label_2
_geom_angle_atom_site_label_3
_geom_angle
_geom_angle_site_symmetry_1
_geom_angle_site_symmetry_3
N1 Y1 N1 116.9(2) . 2_655
N1 Y1 N2 92.16(14) . .
N1 Y1 N2 114.64(14) 2_655 .
N1 Y1 N2 114.64(14) . 2_655
N1 Y1 N2 92.17(14) 2_655 2_655
N2 Y1 N2 128.51(19) . 2_655
N1 Y1 C16 77.45(16) . .
N1 Y1 C16 143.52(15) 2_655 .
N2 Y1 C16 28.88(13) . .
N2 Y1 C16 112.86(14) 2_655 .
N1 Y1 C16 143.52(15) . 2_655
N1 Y1 C16 77.45(16) 2_655 2_655
N2 Y1 C16 112.86(14) . 2_655
N2 Y1 C16 28.89(13) 2_655 2_655
C16 Y1 C16 111.8(2) . 2_655
N1 Y1 C1 54.34(15) . .
N1 Y1 C1 160.29(15) 2_655 .
N2 Y1 C1 53.22(15) . .
N2 Y1 C1 107.52(14) 2_655 .
C16 Y1 C1 26.83(13) . .
C16 Y1 C1 120.55(16) 2_655 .
N1 Y1 C1 160.29(15) . 2_655
N1 Y1 C1 54.34(15) 2_655 2_655
N2 Y1 C1 107.52(14) . 2_655
N2 Y1 C1 53.22(15) 2_655 2_655
C16 Y1 C1 120.55(16) . 2_655
C16 Y1 C1 26.83(14) 2_655 2_655
C1 Y1 C1 139.9(2) . 2_655
N1 Y1 C2 25.57(15) . .
N1 Y1 C2 140.51(18) 2_655 .
N2 Y1 C2 73.28(14) . .
N2 Y1 C2 113.32(14) 2_655 .
C16 Y1 C2 53.16(16) . .
C16 Y1 C2 137.65(16) 2_655 .
C1 Y1 C2 28.79(15) . .
C1 Y1 C2 164.09(17) 2_655 .
N1 Y1 C2 140.52(18) . 2_655
N1 Y1 C2 25.58(15) 2_655 2_655
N2 Y1 C2 113.32(14) . 2_655
N2 Y1 C2 73.28(14) 2_655 2_655
C16 Y1 C2 137.65(16) . 2_655
C16 Y1 C2 53.16(16) 2_655 2_655
C1 Y1 C2 164.09(17) . 2_655
C1 Y1 C2 28.79(15) 2_655 2_655
C2 Y1 C2 165.7(3) . 2_655
C2 N1 C4 115.3(4) . .
C2 N1 Y1 110.1(3) . .
C4 N1 Y1 134.2(3) . .
C16 N2 C18 115.8(4) . .
C16 N2 Y1 98.3(3) . .
C18 N2 Y1 144.8(3) . .
C30 N3 C30 110.7(6) 2_665 .
C30 N3 C34 104.7(3) 2_665 .
C30 N3 C34 111.9(3) . .
C30 N3 C34 111.9(3) 2_665 2_665
C30 N3 C34 104.7(3) . 2_665
C34 N3 C34 113.1(7) . 2_665
C16 C1 C2 133.3(5) . .
C16 C1 Y1 70.0(3) . .
C2 C1 Y1 76.4(3) . .
C16 C1 H1A 110.8 . .
C2 C1 H1A 110.8 . .
Y1 C1 H1A 110.8 . .
C3 C2 N1 125.4(6) . .
C3 C2 C1 115.3(6) . .
N1 C2 C1 119.1(5) . .
C3 C2 Y1 168.5(5) . .
N1 C2 Y1 44.3(2) . .
C1 C2 Y1 74.9(3) . .
C2 C3 H3A 120.0 . .
C2 C3 H3B 120.0 . .
H3A C3 H3B 120.0 . .
C9 C4 C5 120.0(5) . .
C9 C4 N1 120.4(5) . .
C5 C4 N1 119.6(5) . .
C6 C5 C4 118.6(6) . .
C6 C5 C10 118.9(5) . .
C4 C5 C10 122.5(5) . .
C7 C6 C5 121.4(6) . .
C7 C6 H6A 119.3 . .
C5 C6 H6A 119.3 . .
C6 C7 C8 120.1(6) . .
C6 C7 H7A 120.0 . .
C8 C7 H7A 120.0 . .
C7 C8 C9 120.8(6) . .
C7 C8 H8A 119.6 . .
C9 C8 H8A 119.6 . .
C8 C9 C4 119.1(5) . .
C8 C9 C13 120.0(6) . .
C4 C9 C13 120.8(5) . .
C12 C10 C5 111.0(5) . .
C12 C10 C11 110.5(5) . .
C5 C10 C11 112.8(6) . .
C12 C10 H10A 107.4 . .
C5 C10 H10A 107.4 . .
C11 C10 H10A 107.4 . .
C10 C11 H11A 109.5 . .
C10 C11 H11B 109.5 . .
H11A C11 H11B 109.5 . .
C10 C11 H11C 109.5 . .
H11A C11 H11C 109.5 . .
H11B C11 H11C 109.5 . .
C10 C12 H12A 109.5 . .
C10 C12 H12B 109.5 . .
H12A C12 H12B 109.5 . .
C10 C12 H12C 109.5 . .
H12A C12 H12C 109.5 . .
H12B C12 H12C 109.5 . .
C15 C13 C14 109.1(7) . .
C15 C13 C9 111.9(7) . .
C14 C13 C9 110.8(6) . .
C15 C13 H13A 108.3 . .
C14 C13 H13A 108.3 . .
C9 C13 H13A 108.3 . .
C13 C14 H14A 109.5 . .
C13 C14 H14B 109.5 . .
H14A C14 H14B 109.5 . .
C13 C14 H14C 109.5 . .
H14A C14 H14C 109.5 . .
H14B C14 H14C 109.5 . .
C13 C15 H15A 109.5 . .
C13 C15 H15B 109.5 . .
H15A C15 H15B 109.5 . .
C13 C15 H15C 109.5 . .
H15A C15 H15C 109.5 . .
H15B C15 H15C 109.5 . .
C1 C16 N2 126.3(5) . .
C1 C16 C17 116.0(5) . .
N2 C16 C17 117.7(5) . .
C1 C16 Y1 83.2(3) . .
N2 C16 Y1 52.8(2) . .
C17 C16 Y1 140.0(4) . .
C16 C17 H17A 109.5 . .
C16 C17 H17B 109.5 . .
H17A C17 H17B 109.5 . .
C16 C17 H17C 109.5 . .
H17A C17 H17C 109.5 . .
H17B C17 H17C 109.5 . .
C23 C18 C19 118.6(5) . .
C23 C18 N2 122.6(4) . .
C19 C18 N2 118.8(5) . .
C20 C19 C18 118.7(5) . .
C20 C19 C24 119.0(5) . .
C18 C19 C24 122.3(5) . .
C21 C20 C19 121.7(6) . .
C21 C20 H20A 119.1 . .
C19 C20 H20A 119.1 . .
C22 C21 C20 119.3(6) . .
C22 C21 H21A 120.3 . .
C20 C21 H21A 120.3 . .
C21 C22 C23 121.6(6) . .
C21 C22 H22A 119.2 . .
C23 C22 H22A 119.2 . .
C22 C23 C18 119.9(5) . .
C22 C23 C27 118.8(5) . .
C18 C23 C27 121.3(5) . .
C19 C24 C25 112.1(6) . .
C19 C24 C26 112.1(5) . .
C25 C24 C26 109.5(6) . .
C19 C24 H24A 107.7 . .
C25 C24 H24A 107.7 . .
C26 C24 H24A 107.7 . .
C24 C25 H25A 109.5 . .
C24 C25 H25B 109.5 . .
H25A C25 H25B 109.5 . .
C24 C25 H25C 109.5 . .
H25A C25 H25C 109.5 . .
H25B C25 H25C 109.5 . .
C24 C26 H26A 109.5 . .
C24 C26 H26B 109.5 . .
H26A C26 H26B 109.5 . .
C24 C26 H26C 109.5 . .
H26A C26 H26C 109.5 . .
H26B C26 H26C 109.5 . .
C23 C27 C28 112.4(6) . .
C23 C27 C29 112.3(5) . .
C28 C27 C29 107.4(5) . .
C23 C27 H27A 108.2 . .
C28 C27 H27A 108.2 . .
C29 C27 H27A 108.2 . .
C27 C28 H28A 109.5 . .
C27 C28 H28B 109.5 . .
H28A C28 H28B 109.5 . .
C27 C28 H28C 109.5 . .
H28A C28 H28C 109.5 . .
H28B C28 H28C 109.5 . .
C27 C29 H29A 109.5 . .
C27 C29 H29B 109.5 . .
H29A C29 H29B 109.5 . .
C27 C29 H29C 109.5 . .
H29A C29 H29C 109.5 . .
H29B C29 H29C 109.5 . .
C31 C30 N3 117.2(5) . .
C31 C30 H30A 108.0 . .
N3 C30 H30A 108.0 . .
C31 C30 H30B 108.0 . .
N3 C30 H30B 108.0 . .
H30A C30 H30B 107.2 . .
C30 C31 C32 111.5(5) . .
C30 C31 H31A 109.3 . .
C32 C31 H31A 109.3 . .
C30 C31 H31B 109.3 . .
C32 C31 H31B 109.3 . .
H31A C31 H31B 108.0 . .
C33 C32 C31 113.9(6) . .
C33 C32 H32A 108.8 . .
C31 C32 H32A 108.8 . .
C33 C32 H32B 108.8 . .
C31 C32 H32B 108.8 . .
H32A C32 H32B 107.7 . .
C32 C33 H33A 109.5 . .
C32 C33 H33B 109.5 . .
H33A C33 H33B 109.5 . .
C32 C33 H33C 109.5 . .
H33A C33 H33C 109.5 . .
H33B C33 H33C 109.5 . .
C35 C34 N3 117.3(6) . .
C35 C34 H34A 108.0 . .
N3 C34 H34A 108.0 . .
C35 C34 H34B 108.0 . .
N3 C34 H34B 108.0 . .
H34A C34 H34B 107.2 . .
C34 C35 C36 109.4(7) . .
C34 C35 H35A 109.8 . .
C36 C35 H35A 109.8 . .
C34 C35 H35B 109.8 . .
C36 C35 H35B 109.8 . .
H35A C35 H35B 108.2 . .
C37 C36 C35 114.0(9) . .
C37 C36 H36A 108.8 . .
C35 C36 H36A 108.8 . .
C37 C36 H36B 108.8 . .
C35 C36 H36B 108.8 . .
H36A C36 H36B 107.7 . .
C36 C37 H37A 109.5 . .
C36 C37 H37B 109.5 . .
H37A C37 H37B 109.5 . .
C36 C37 H37C 109.5 . .
H37A C37 H37C 109.5 . .
H37B C37 H37C 109.5 . .

loop_
_geom_bond_atom_site_label_1
_geom_bond_atom_site_label_2
_geom_bond_distance
_geom_bond_site_symmetry_2
Y1 N1 2.234(4) .
Y1 N1 2.234(4) 2_655
Y1 N2 2.272(4) .
Y1 N2 2.272(4) 2_655
Y1 C16 2.821(5) .
Y1 C16 2.821(5) 2_655
Y1 C1 2.982(5) .
Y1 C1 2.982(5) 2_655
Y1 C2 3.002(6) .
Y1 C2 3.002(6) 2_655
N1 C2 1.380(7) .
N1 C4 1.439(6) .
N2 C16 1.377(6) .
N2 C18 1.420(5) .
N3 C30 1.520(7) 2_665
N3 C30 1.520(7) .
N3 C34 1.528(7) .
N3 C34 1.528(7) 2_665
C1 C16 1.355(7) .
C1 C2 1.488(7) .
C1 H1A 0.9800 .
C2 C3 1.356(8) .
C3 H3A 0.9300 .
C3 H3B 0.9300 .
C4 C9 1.390(7) .
C4 C5 1.398(7) .
C5 C6 1.391(7) .
C5 C10 1.517(7) .
C6 C7 1.352(8) .
C6 H6A 0.9300 .
C7 C8 1.371(8) .
C7 H7A 0.9300 .
C8 C9 1.386(8) .
C8 H8A 0.9300 .
C9 C13 1.523(8) .
C10 C12 1.508(8) .
C10 C11 1.547(8) .
C10 H10A 0.9800 .
C11 H11A 0.9600 .
C11 H11B 0.9600 .
C11 H11C 0.9600 .
C12 H12A 0.9600 .
C12 H12B 0.9600 .
C12 H12C 0.9600 .
C13 C15 1.508(10) .
C13 C14 1.512(10) .
C13 H13A 0.9800 .
C14 H14A 0.9600 .
C14 H14B 0.9600 .
C14 H14C 0.9600 .
C15 H15A 0.9600 .
C15 H15B 0.9600 .
C15 H15C 0.9600 .
C16 C17 1.514(7) .
C17 H17A 0.9600 .
C17 H17B 0.9600 .
C17 H17C 0.9600 .
C18 C23 1.406(7) .
C18 C19 1.411(7) .
C19 C20 1.395(7) .
C19 C24 1.514(8) .
C20 C21 1.367(9) .
C20 H20A 0.9300 .
C21 C22 1.361(8) .
C21 H21A 0.9300 .
C22 C23 1.379(7) .
C22 H22A 0.9300 .
C23 C27 1.506(7) .
C24 C25 1.542(9) .
C24 C26 1.547(8) .
C24 H24A 0.9800 .
C25 H25A 0.9600 .
C25 H25B 0.9600 .
C25 H25C 0.9600 .
C26 H26A 0.9600 .
C26 H26B 0.9600 .
C26 H26C 0.9600 .
C27 C28 1.522(9) .
C27 C29 1.527(8) .
C27 H27A 0.9800 .
C28 H28A 0.9600 .
C28 H28B 0.9600 .
C28 H28C 0.9600 .
C29 H29A 0.9600 .
C29 H29B 0.9600 .
C29 H29C 0.9600 .
C30 C31 1.504(7) .
C30 H30A 0.9700 .
C30 H30B 0.9700 .
C31 C32 1.528(8) .
C31 H31A 0.9700 .
C31 H31B 0.9700 .
C32 C33 1.478(8) .
C32 H32A 0.9700 .
C32 H32B 0.9700 .
C33 H33A 0.9600 .
C33 H33B 0.9600 .
C33 H33C 0.9600 .
C34 C35 1.503(9) .
C34 H34A 0.9700 .
C34 H34B 0.9700 .
C35 C36 1.580(11) .
C35 H35A 0.9700 .
C35 H35B 0.9700 .
C36 C37 1.373(11) .
C36 H36A 0.9700 .
C36 H36B 0.9700 .
C37 H37A 0.9600 .
C37 H37B 0.9600 .
C37 H37C 0.9600 .
